data_7228986
loop_
_publ_author_name
'Yan, Qing'
'Tsutsumi, Ken'
'Nomura, Kotohiro'

_publ_section_title
;
 Synthesis and structural analysis of aryloxo-modified trinuclear
 half-titanocenes, and their use as catalyst precursors for ethylene
 polymerisation
;
_journal_issue 66
_journal_name_full 'RSC Adv.'
_journal_page_first 41345
_journal_paper_doi 10.1039/C7RA07581B
_journal_volume 7
_journal_year 2017
_chemical_formula_moiety 'C60 H81 Cl6 N O3 Ti3'
_chemical_formula_sum 'C60 H81 Cl6 N O3 Ti3'
_chemical_formula_weight 1220.72
_chemical_properties_physical ', Air-sensitive,Moisture-sensitive'
_space_group_crystal_system trigonal
_space_group_IT_number 148
_space_group_name_Hall '-R 3'
_space_group_name_H-M_alt 'R -3 :H'
_symmetry_space_group_name_Hall '-R 3'
_symmetry_space_group_name_H-M 'R -3 :H'
_atom_sites_solution_hydrogens geom
_atom_sites_solution_primary direct
_atom_sites_solution_secondary difmap
_audit_update_record
;
2017-05-12 deposited with the CCDC.
2017-08-17 downloaded from the CCDC.
;
_cell_angle_alpha 90.0000
_cell_angle_beta 90.0000
_cell_angle_gamma 120.0000
_cell_formula_units_Z 6
_cell_length_a 24.4075(13)
_cell_length_b 24.4075(13)
_cell_length_c 23.4369(16)
_cell_measurement_reflns_used 3919
_cell_measurement_temperature 93
_cell_measurement_theta_max 31.78
_cell_measurement_theta_min 1.98
_cell_volume 12091.4(12)
_computing_cell_refinement 'CrysAlisPro 1.171.38.41 (Rigaku OD, 2015)'
_computing_data_collection 'CrysAlisPro 1.171.38.41 (Rigaku OD, 2015)'
_computing_data_reduction 'CrysAlisPro 1.171.38.41 (Rigaku OD, 2015)'
_computing_molecular_graphics 'CrystalStructure 4.2'
_computing_publication_material 'CrystalStructure 4.2 (Rigaku, 2015)'
_computing_structure_refinement 'SHELXL Version 2014/7 (Sheldrick, 2008)'
_computing_structure_solution 'SHELXT Version 2014/5 (Sheldrick, 2014)'
_diffrn_ambient_temperature 93
_diffrn_detector_area_resol_mean 13.653
_diffrn_measured_fraction_theta_full 0.999
_diffrn_measured_fraction_theta_max 0.999
_diffrn_measurement_device_type 'Rigaku XtaLAB mini'
_diffrn_measurement_method \w
_diffrn_radiation_type 'Mo K\a'
_diffrn_radiation_wavelength 0.71073
_diffrn_reflns_av_R_equivalents 0.1254
_diffrn_reflns_Laue_measured_fraction_full 0.999
_diffrn_reflns_Laue_measured_fraction_max 0.999
_diffrn_reflns_limit_h_max 31
_diffrn_reflns_limit_h_min -31
_diffrn_reflns_limit_k_max 31
_diffrn_reflns_limit_k_min -31
_diffrn_reflns_limit_l_max 30
_diffrn_reflns_limit_l_min -30
_diffrn_reflns_number 43023
_diffrn_reflns_point_group_measured_fraction_full 0.999
_diffrn_reflns_point_group_measured_fraction_max 0.999
_diffrn_reflns_theta_full 25.242
_diffrn_reflns_theta_max 27.500
_diffrn_reflns_theta_min 2.595
_diffrn_standards_number 0
_exptl_absorpt_coefficient_mu 0.521
_exptl_absorpt_correction_T_max 0.964
_exptl_absorpt_correction_T_min 0.952
_exptl_absorpt_correction_type multi-scan
_exptl_absorpt_process_details
;
CrysAlisPro 1.171.38.41 (Rigaku Oxford Diffraction, 2015)
Empirical absorption correction using spherical harmonics,
 implemented in SCALE3 ABSPACK scaling algorithm.
;
_exptl_crystal_colour orange
_exptl_crystal_density_diffrn 1.006
_exptl_crystal_density_method 'not measured'
_exptl_crystal_description block
_exptl_crystal_F_000 3840.00
_exptl_crystal_size_max 0.120
_exptl_crystal_size_mid 0.080
_exptl_crystal_size_min 0.070
_platon_squeeze_details ' ?'
_refine_diff_density_max 0.87
_refine_diff_density_min -0.35
_refine_ls_extinction_method none
_refine_ls_goodness_of_fit_ref 0.984
_refine_ls_hydrogen_treatment constr
_refine_ls_number_parameters 220
_refine_ls_number_reflns 6172
_refine_ls_number_restraints 25
_refine_ls_R_factor_all 0.1434
_refine_ls_R_factor_gt 0.0750
_refine_ls_shift/su_max 0.001
_refine_ls_structure_factor_coef Fsqd
_refine_ls_weighting_details 'w = 1/[\s^2^(Fo^2^)+(0.1174P)^2^] where P=(Fo^2^+2Fc^2^)/3'
_refine_ls_weighting_scheme calc
_refine_ls_wR_factor_gt 0.1975
_refine_ls_wR_factor_ref 0.2317
_reflns_Friedel_coverage 0.000
_reflns_number_gt 3304
_reflns_number_total 6172
_reflns_threshold_expression F^2^>2.0\s(F^2^)
_cod_data_source_file c7ra07581b2.cif
_cod_data_source_block Ti4
_cod_database_code 7228986

loop_
_space_group_symop_operation_xyz
'x, y, z'
'-y, x-y, z'
'-x+y, -x, z'
'x+2/3, y+1/3, z+1/3'
'-y+2/3, x-y+1/3, z+1/3'
'-x+y+2/3, -x+1/3, z+1/3'
'x+1/3, y+2/3, z+2/3'
'-y+1/3, x-y+2/3, z+2/3'
'-x+y+1/3, -x+2/3, z+2/3'
'-x, -y, -z'
'y, -x+y, -z'
'x-y, x, -z'
'-x+2/3, -y+1/3, -z+1/3'
'y+2/3, -x+y+1/3, -z+1/3'
'x-y+2/3, x+1/3, -z+1/3'
'-x+1/3, -y+2/3, -z+2/3'
'y+1/3, -x+y+2/3, -z+2/3'
'x-y+1/3, x+2/3, -z+2/3'

loop_
_atom_site_label
_atom_site_type_symbol
_atom_site_fract_x
_atom_site_fract_y
_atom_site_fract_z
_atom_site_U_iso_or_equiv
_atom_site_adp_type
_atom_site_occupancy
_atom_site_site_symmetry_order
_atom_site_calc_flag
_atom_site_refinement_flags_posn
_atom_site_refinement_flags_adp
_atom_site_refinement_flags_occupancy
Ti1 Ti 0.54550(4) 0.44272(4) 0.76933(3) 0.0382(3) Uani 1 1 d . . .
Cl1 Cl 0.45778(6) 0.43734(6) 0.80772(6) 0.0556(4) Uani 1 1 d . . .
Cl2 Cl 0.59093(5) 0.42821(5) 0.84628(5) 0.0477(3) Uani 1 1 d . . .
O1 O 0.51675(12) 0.37056(13) 0.73144(12) 0.0358(7) Uani 1 1 d . . .
N1 N 0.6667 0.3333 0.6982(2) 0.0306(12) Uani 1 3 d S T P
C1 C 0.61930(18) 0.35015(18) 0.71563(17) 0.0315(9) Uani 1 1 d . . .
H1A H 0.6391 0.3968 0.7164 0.038 Uiso 1 1 calc R U .
H1B H 0.6047 0.3343 0.7548 0.038 Uiso 1 1 calc R U .
C2 C 0.56262(18) 0.32284(19) 0.67578(17) 0.0343(9) Uani 1 1 d . . .
C3 C 0.51099(19) 0.33084(19) 0.68685(17) 0.0354(9) Uani 1 1 d . . .
C4 C 0.4547(2) 0.2989(2) 0.65483(18) 0.0433(11) Uani 1 1 d . . .
C5 C 0.4556(2) 0.2650(2) 0.6076(2) 0.0472(11) Uani 1 1 d . . .
H5 H 0.4189 0.2445 0.5843 0.057 Uiso 1 1 calc R U .
C6 C 0.5086(2) 0.2600(2) 0.59288(18) 0.0420(11) Uani 1 1 d . . .
C7 C 0.56014(19) 0.28755(19) 0.62785(17) 0.0345(9) Uani 1 1 d . . .
H7 H 0.5955 0.2826 0.6194 0.041 Uiso 1 1 calc R U .
C8 C 0.5069(2) 0.2235(2) 0.5385(2) 0.0506(12) Uani 1 1 d . . .
C9 C 0.5673(3) 0.2238(4) 0.5285(3) 0.100(3) Uani 1 1 d . . .
H9A H 0.6026 0.2675 0.5287 0.119 Uiso 1 1 calc R U .
H9B H 0.5736 0.1997 0.5587 0.119 Uiso 1 1 calc R U .
H9C H 0.5656 0.2044 0.4914 0.119 Uiso 1 1 calc R U .
C10 C 0.4506(3) 0.1587(3) 0.5388(3) 0.102(3) Uani 1 1 d . . .
H10A H 0.4124 0.1614 0.5455 0.122 Uiso 1 1 calc R U .
H10B H 0.4472 0.1383 0.5019 0.122 Uiso 1 1 calc R U .
H10C H 0.4552 0.1337 0.5692 0.122 Uiso 1 1 calc R U .
C11 C 0.4980(4) 0.2586(4) 0.4867(3) 0.094(2) Uani 1 1 d . . .
H11A H 0.5340 0.3018 0.4846 0.113 Uiso 1 1 calc R U .
H11B H 0.4954 0.2360 0.4514 0.113 Uiso 1 1 calc R U .
H11C H 0.4589 0.2601 0.4917 0.113 Uiso 1 1 calc R U .
C12 C 0.3948(2) 0.3014(3) 0.6710(2) 0.0582(14) Uani 1 1 d . . .
C13 C 0.3777(2) 0.2821(3) 0.7337(2) 0.0569(13) Uani 1 1 d . . .
H13A H 0.4128 0.3111 0.7582 0.068 Uiso 1 1 calc R U .
H13B H 0.3397 0.2840 0.7438 0.068 Uiso 1 1 calc R U .
H13C H 0.3696 0.2388 0.7392 0.068 Uiso 1 1 calc R U .
C14 C 0.4040(3) 0.3681(3) 0.6603(3) 0.0745(18) Uani 1 1 d . . .
H14A H 0.4399 0.3994 0.6829 0.089 Uiso 1 1 calc R U .
H14B H 0.4123 0.3786 0.6197 0.089 Uiso 1 1 calc R U .
H14C H 0.3656 0.3687 0.6715 0.089 Uiso 1 1 calc R U .
C15 C 0.3382(3) 0.2545(4) 0.6349(3) 0.093(2) Uani 1 1 d . . .
H15A H 0.3475 0.2654 0.5944 0.112 Uiso 1 1 calc R U .
H15B H 0.3305 0.2116 0.6412 0.112 Uiso 1 1 calc R U .
H15C H 0.3006 0.2567 0.6458 0.112 Uiso 1 1 calc R U .
C16 C 0.6027(5) 0.4954(3) 0.6877(4) 0.099(2) Uani 1 1 d . U .
H16 H 0.6056 0.4732 0.6530 0.119 Uiso 1 1 calc R U .
C17 C 0.6412(3) 0.5132(3) 0.7267(4) 0.082(2) Uani 1 1 d . . .
H17 H 0.6798 0.5088 0.7272 0.098 Uiso 1 1 calc R U .
C18 C 0.6279(4) 0.5476(3) 0.7669(3) 0.094(2) Uani 1 1 d . U .
H18 H 0.6550 0.5741 0.7991 0.113 Uiso 1 1 calc R U .
C19 C 0.5717(4) 0.5451(3) 0.7436(4) 0.098(3) Uani 1 1 d . U .
H19 H 0.5510 0.5695 0.7562 0.118 Uiso 1 1 calc R U .
C20 C 0.5617(4) 0.5115(4) 0.6941(4) 0.096(3) Uani 1 1 d . U .
H20 H 0.5290 0.5048 0.6650 0.115 Uiso 1 1 calc R U .

loop_
_atom_site_aniso_label
_atom_site_aniso_U_11
_atom_site_aniso_U_22
_atom_site_aniso_U_33
_atom_site_aniso_U_23
_atom_site_aniso_U_13
_atom_site_aniso_U_12
Ti1 0.0409(5) 0.0360(5) 0.0420(5) 0.0022(3) 0.0008(4) 0.0224(4)
Cl1 0.0534(7) 0.0602(8) 0.0634(8) -0.0047(6) 0.0062(6) 0.0361(6)
Cl2 0.0500(7) 0.0417(6) 0.0462(6) 0.0000(5) -0.0094(5) 0.0191(5)
O1 0.0315(15) 0.0401(16) 0.0411(16) -0.0006(13) -0.0016(12) 0.0219(13)
N1 0.0276(18) 0.0276(18) 0.037(3) 0.000 0.000 0.0138(9)
C1 0.031(2) 0.031(2) 0.037(2) 0.0005(17) -0.0009(17) 0.0188(18)
C2 0.031(2) 0.035(2) 0.037(2) 0.0057(18) -0.0006(18) 0.0174(18)
C3 0.035(2) 0.037(2) 0.035(2) 0.0030(18) 0.0013(18) 0.0183(19)
C4 0.032(2) 0.061(3) 0.037(2) -0.005(2) -0.0052(19) 0.024(2)
C5 0.034(2) 0.066(3) 0.041(3) -0.007(2) -0.006(2) 0.025(2)
C6 0.043(3) 0.046(3) 0.034(2) -0.009(2) -0.0029(19) 0.020(2)
C7 0.029(2) 0.036(2) 0.037(2) 0.0037(18) 0.0030(18) 0.0145(18)
C8 0.042(3) 0.061(3) 0.039(3) -0.016(2) -0.004(2) 0.019(2)
C9 0.061(4) 0.148(7) 0.088(5) -0.066(5) -0.015(3) 0.050(4)
C10 0.067(4) 0.091(5) 0.117(6) -0.054(4) 0.012(4) 0.016(4)
C11 0.110(6) 0.123(6) 0.058(4) -0.018(4) -0.006(4) 0.065(5)
C12 0.045(3) 0.083(4) 0.055(3) -0.015(3) -0.013(2) 0.039(3)
C13 0.038(3) 0.071(3) 0.063(3) -0.010(3) 0.000(2) 0.028(3)
C14 0.075(4) 0.115(5) 0.066(4) -0.014(4) -0.015(3) 0.072(4)
C15 0.053(3) 0.149(7) 0.093(5) -0.058(5) -0.031(3) 0.062(4)
C16 0.126(6) 0.066(4) 0.075(4) 0.011(4) 0.027(5) 0.026(4)
C17 0.056(4) 0.055(4) 0.135(7) 0.054(4) 0.039(4) 0.029(3)
C18 0.115(5) 0.037(3) 0.053(3) 0.010(3) -0.014(4) -0.019(3)
C19 0.114(5) 0.061(4) 0.150(6) 0.047(4) 0.082(5) 0.067(4)
C20 0.079(4) 0.089(5) 0.095(5) 0.049(4) -0.027(4) 0.023(3)

loop_
_atom_type_symbol
_atom_type_description
_atom_type_scat_dispersion_real
_atom_type_scat_dispersion_imag
_atom_type_scat_source
C C 0.0033 0.0016
;
International Tables for Crystallography
(Vol. C, Tables 4.2.6.8 and 6.1.1.4)
;
H H 0.0000 0.0000
;
International Tables for Crystallography
(Vol. C, Table 6.1.1.4)
;
Cl Cl 0.1484 0.1585
;
International Tables for Crystallography
(Vol. C, Tables 4.2.6.8 and 6.1.1.4)
;
N N 0.0061 0.0033
;
International Tables for Crystallography
(Vol. C, Tables 4.2.6.8 and 6.1.1.4)
;
O O 0.0106 0.0060
;
International Tables for Crystallography
(Vol. C, Tables 4.2.6.8 and 6.1.1.4)
;
Ti Ti 0.2776 0.4457
;
International Tables for Crystallography
(Vol. C, Tables 4.2.6.8 and 6.1.1.4)
;

loop_
_geom_angle_atom_site_label_1
_geom_angle_atom_site_label_2
_geom_angle_atom_site_label_3
_geom_angle
_geom_angle_site_symmetry_1
_geom_angle_site_symmetry_3
O1 Ti1 Cl2 103.16(10) . .
O1 Ti1 Cl1 104.37(10) . .
Cl2 Ti1 Cl1 101.52(6) . .
O1 Ti1 C17 105.8(2) . .
Cl2 Ti1 C17 94.0(2) . .
Cl1 Ti1 C17 141.72(17) . .
O1 Ti1 C20 100.2(3) . .
Cl2 Ti1 C20 143.72(18) . .
Cl1 Ti1 C20 99.1(3) . .
C17 Ti1 C20 52.7(2) . .
O1 Ti1 C19 134.1(3) . .
Cl2 Ti1 C19 119.1(3) . .
Cl1 Ti1 C19 84.83(16) . .
C17 Ti1 C19 57.2(2) . .
C20 Ti1 C19 34.2(3) . .
O1 Ti1 C18 140.6(2) . .
Cl2 Ti1 C18 88.27(18) . .
Cl1 Ti1 C18 110.2(3) . .
C17 Ti1 C18 35.0(3) . .
C20 Ti1 C18 56.5(2) . .
C19 Ti1 C18 36.2(3) . .
O1 Ti1 C16 88.1(2) . .
Cl2 Ti1 C16 122.7(3) . .
Cl1 Ti1 C16 130.1(3) . .
C17 Ti1 C16 30.4(2) . .
C20 Ti1 C16 31.2(3) . .
C19 Ti1 C16 55.2(3) . .
C18 Ti1 C16 55.0(3) . .
C3 O1 Ti1 157.6(3) . .
C1 N1 C1 112.6(2) 2_655 3_665
C1 N1 C1 112.6(2) 2_655 .
C1 N1 C1 112.6(2) 3_665 .
N1 C1 C2 112.3(3) . .
N1 C1 H1A 109.2 . .
C2 C1 H1A 109.2 . .
N1 C1 H1B 109.2 . .
C2 C1 H1B 109.2 . .
H1A C1 H1B 107.9 . .
C3 C2 C7 118.2(4) . .
C3 C2 C1 120.9(4) . .
C7 C2 C1 120.9(3) . .
O1 C3 C2 117.2(4) . .
O1 C3 C4 121.3(4) . .
C2 C3 C4 121.5(4) . .
C5 C4 C3 116.9(4) . .
C5 C4 C12 121.2(4) . .
C3 C4 C12 121.9(4) . .
C4 C5 C6 122.6(4) . .
C4 C5 H5 118.7 . .
C6 C5 H5 118.7 . .
C7 C6 C5 118.2(4) . .
C7 C6 C8 122.1(4) . .
C5 C6 C8 119.6(4) . .
C6 C7 C2 122.1(4) . .
C6 C7 H7 118.9 . .
C2 C7 H7 118.9 . .
C10 C8 C9 113.1(5) . .
C10 C8 C6 110.7(4) . .
C9 C8 C6 112.8(4) . .
C10 C8 C11 106.2(5) . .
C9 C8 C11 106.5(5) . .
C6 C8 C11 107.1(4) . .
C8 C9 H9A 109.5 . .
C8 C9 H9B 109.5 . .
H9A C9 H9B 109.5 . .
C8 C9 H9C 109.5 . .
H9A C9 H9C 109.5 . .
H9B C9 H9C 109.5 . .
C8 C10 H10A 109.5 . .
C8 C10 H10B 109.5 . .
H10A C10 H10B 109.5 . .
C8 C10 H10C 109.5 . .
H10A C10 H10C 109.5 . .
H10B C10 H10C 109.5 . .
C8 C11 H11A 109.5 . .
C8 C11 H11B 109.5 . .
H11A C11 H11B 109.5 . .
C8 C11 H11C 109.5 . .
H11A C11 H11C 109.5 . .
H11B C11 H11C 109.5 . .
C15 C12 C13 107.2(5) . .
C15 C12 C4 110.6(4) . .
C13 C12 C4 110.0(4) . .
C15 C12 C14 107.3(5) . .
C13 C12 C14 110.6(4) . .
C4 C12 C14 111.0(4) . .
C12 C13 H13A 109.5 . .
C12 C13 H13B 109.5 . .
H13A C13 H13B 109.5 . .
C12 C13 H13C 109.5 . .
H13A C13 H13C 109.5 . .
H13B C13 H13C 109.5 . .
C12 C14 H14A 109.5 . .
C12 C14 H14B 109.5 . .
H14A C14 H14B 109.5 . .
C12 C14 H14C 109.5 . .
H14A C14 H14C 109.5 . .
H14B C14 H14C 109.5 . .
C12 C15 H15A 109.5 . .
C12 C15 H15B 109.5 . .
H15A C15 H15B 109.5 . .
C12 C15 H15C 109.5 . .
H15A C15 H15C 109.5 . .
H15B C15 H15C 109.5 . .
C17 C16 C20 113.0(8) . .
C17 C16 Ti1 74.1(4) . .
C20 C16 Ti1 73.9(5) . .
C17 C16 H16 123.4 . .
C20 C16 H16 123.4 . .
Ti1 C16 H16 123.4 . .
C16 C17 C18 110.4(7) . .
C16 C17 Ti1 75.5(4) . .
C18 C17 Ti1 73.0(3) . .
C16 C17 H17 124.6 . .
C18 C17 H17 124.6 . .
Ti1 C17 H17 124.6 . .
C17 C18 C19 102.6(6) . .
C17 C18 Ti1 72.0(3) . .
C19 C18 Ti1 71.6(3) . .
C17 C18 H18 128.2 . .
C19 C18 H18 128.2 . .
Ti1 C18 H18 128.2 . .
C20 C19 C18 103.1(6) . .
C20 C19 Ti1 72.9(4) . .
C18 C19 Ti1 72.2(3) . .
C20 C19 H19 127.9 . .
C18 C19 H19 127.9 . .
Ti1 C19 H19 127.9 . .
C16 C20 C19 110.9(7) . .
C16 C20 Ti1 74.9(4) . .
C19 C20 Ti1 72.9(4) . .
C16 C20 H20 124.4 . .
C19 C20 H20 124.4 . .
Ti1 C20 H20 124.4 . .

loop_
_geom_bond_atom_site_label_1
_geom_bond_atom_site_label_2
_geom_bond_distance
_geom_bond_site_symmetry_2
Ti1 O1 1.774(3) .
Ti1 Cl2 2.2362(14) .
Ti1 Cl1 2.2647(14) .
Ti1 C17 2.323(6) .
Ti1 C20 2.328(6) .
Ti1 C19 2.328(6) .
Ti1 C18 2.336(5) .
Ti1 C16 2.339(7) .
O1 C3 1.384(5) .
N1 C1 1.465(4) 2_655
N1 C1 1.465(4) 3_665
N1 C1 1.465(4) .
C1 C2 1.519(5) .
C1 H1A 0.9900 .
C1 H1B 0.9900 .
C2 C3 1.393(6) .
C2 C7 1.398(6) .
C3 C4 1.410(6) .
C4 C5 1.388(6) .
C4 C12 1.542(6) .
C5 C6 1.402(6) .
C5 H5 0.9500 .
C6 C7 1.364(6) .
C6 C8 1.545(6) .
C7 H7 0.9500 .
C8 C10 1.488(8) .
C8 C9 1.489(7) .
C8 C11 1.563(8) .
C9 H9A 0.9800 .
C9 H9B 0.9800 .
C9 H9C 0.9800 .
C10 H10A 0.9800 .
C10 H10B 0.9800 .
C10 H10C 0.9800 .
C11 H11A 0.9800 .
C11 H11B 0.9800 .
C11 H11C 0.9800 .
C12 C15 1.534(7) .
C12 C13 1.536(7) .
C12 C14 1.551(8) .
C13 H13A 0.9800 .
C13 H13B 0.9800 .
C13 H13C 0.9800 .
C14 H14A 0.9800 .
C14 H14B 0.9800 .
C14 H14C 0.9800 .
C15 H15A 0.9800 .
C15 H15B 0.9800 .
C15 H15C 0.9800 .
C16 C17 1.223(10) .
C16 C20 1.254(11) .
C16 H16 1.0000 .
C17 C18 1.403(10) .
C17 H17 1.0000 .
C18 C19 1.449(10) .
C18 H18 1.0000 .
C19 C20 1.370(11) .
C19 H19 1.0000 .
C20 H20 1.0000 .

loop_
_geom_torsion_atom_site_label_1
_geom_torsion_atom_site_label_2
_geom_torsion_atom_site_label_3
_geom_torsion_atom_site_label_4
_geom_torsion
_geom_torsion_site_symmetry_1
Cl2 Ti1 O1 C3 -117.6(6) .
Cl1 Ti1 O1 C3 136.6(6) .
C17 Ti1 O1 C3 -19.5(7) .
C20 Ti1 O1 C3 34.4(7) .
C19 Ti1 O1 C3 39.8(7) .
C18 Ti1 O1 C3 -14.0(8) .
C16 Ti1 O1 C3 5.5(7) .
C1 N1 C1 C2 -79.9(6) 2_655
C1 N1 C1 C2 151.6(4) 3_665
N1 C1 C2 C3 176.6(4) .
N1 C1 C2 C7 -1.6(5) .
Ti1 O1 C3 C2 68.1(8) .
Ti1 O1 C3 C4 -113.2(6) .
C7 C2 C3 O1 -174.3(3) .
C1 C2 C3 O1 7.4(6) .
C7 C2 C3 C4 6.9(6) .
C1 C2 C3 C4 -171.4(4) .
O1 C3 C4 C5 173.9(4) .
C2 C3 C4 C5 -7.4(7) .
O1 C3 C4 C12 -5.9(7) .
C2 C3 C4 C12 172.8(4) .
C3 C4 C5 C6 2.5(7) .
C12 C4 C5 C6 -177.6(5) .
C4 C5 C6 C7 2.6(7) .
C4 C5 C6 C8 -177.8(5) .
C5 C6 C7 C2 -3.2(6) .
C8 C6 C7 C2 177.3(4) .
C3 C2 C7 C6 -1.5(6) .
C1 C2 C7 C6 176.8(4) .
C7 C6 C8 C10 126.1(6) .
C5 C6 C8 C10 -53.4(7) .
C7 C6 C8 C9 -1.6(7) .
C5 C6 C8 C9 178.8(5) .
C7 C6 C8 C11 -118.5(5) .
C5 C6 C8 C11 61.9(6) .
C5 C4 C12 C15 9.0(7) .
C3 C4 C12 C15 -171.2(5) .
C5 C4 C12 C13 127.2(5) .
C3 C4 C12 C13 -53.0(6) .
C5 C4 C12 C14 -110.0(5) .
C3 C4 C12 C14 69.8(6) .
C20 C16 C17 C18 -1.0(9) .
Ti1 C16 C17 C18 -65.3(4) .
C20 C16 C17 Ti1 64.3(6) .
C16 C17 C18 C19 1.2(7) .
Ti1 C17 C18 C19 -65.6(4) .
C16 C17 C18 Ti1 66.9(5) .
C17 C18 C19 C20 -1.0(6) .
Ti1 C18 C19 C20 -66.9(4) .
C17 C18 C19 Ti1 65.9(4) .
C17 C16 C20 C19 0.2(10) .
Ti1 C16 C20 C19 64.6(5) .
C17 C16 C20 Ti1 -64.4(6) .
C18 C19 C20 C16 0.6(8) .
Ti1 C19 C20 C16 -65.8(6) .
C18 C19 C20 Ti1 66.4(4) .

loop_
_platon_squeeze_void_nr
_platon_squeeze_void_average_x
_platon_squeeze_void_average_y
_platon_squeeze_void_average_z
_platon_squeeze_void_volume
_platon_squeeze_void_count_electrons
1 -0.005 -0.003 -0.008 4032.3 376.1
